data_7023341
loop_
_publ_author_name
'Li, Jiang'
'Yang, Guoping'
'Hou, Lei'
'Cui, Lin'
'Li, Yuanpu'
'Wang, Yao-Yu'
'Shi, Qi-Zhen'

_publ_section_title
;
 Three new solvent-directed 3D lead(II)-MOFs displaying the unique
 properties of luminescence and selective CO2 sorption.
;
_journal_issue 37
_journal_name_full 'Dalton transactions (Cambridge, England : 2003)'
_journal_page_first 13590
_journal_page_last 13598
_journal_paper_doi 10.1039/c3dt51203g
_journal_volume 42
_journal_year 2013
_chemical_formula_sum 'C20 H10 N6 O8 Pb2'
_chemical_formula_weight 876.72
_chemical_name_systematic
; 
 ? 
;
_space_group_IT_number 61
_symmetry_cell_setting orthorhombic
_symmetry_space_group_name_Hall '-P 2ac 2ab'
_symmetry_space_group_name_H-M 'P b c a'
_atom_sites_solution_hydrogens geom
_atom_sites_solution_primary direct
_atom_sites_solution_secondary difmap
_audit_creation_method SHELXL-97
_cell_angle_alpha 90.00
_cell_angle_beta 90.00
_cell_angle_gamma 90.00
_cell_formula_units_Z 8
_cell_length_a 15.5063(17)
_cell_length_b 11.4579(13)
_cell_length_c 24.859(3)
_cell_measurement_reflns_used 6611
_cell_measurement_temperature 296(2)
_cell_measurement_theta_max 27.5135
_cell_measurement_theta_min 2.3565
_cell_volume 4416.7(9)
_computing_cell_refinement 'Bruker SMART'
_computing_data_collection 'Bruker SMART'
_computing_data_reduction 'Bruker SMART'
_computing_molecular_graphics 'Bruker SHELXTL'
_computing_publication_material 'Bruker SHELXTL'
_computing_structure_refinement 'SHELXL-97 (Sheldrick, 1997)'
_computing_structure_solution 'SHELXS-97 (Sheldrick, 1990)'
_diffrn_ambient_temperature 296(2)
_diffrn_measured_fraction_theta_full 1.000
_diffrn_measured_fraction_theta_max 1.000
_diffrn_measurement_device_type 'Bruck 1000 CCD area detector'
_diffrn_radiation_monochromator graphite
_diffrn_radiation_source 'fine-focus sealed tube'
_diffrn_radiation_type MoK\a
_diffrn_radiation_wavelength 0.71073
_diffrn_reflns_av_R_equivalents 0.0895
_diffrn_reflns_av_unetI/netI 0.0813
_diffrn_reflns_limit_h_max 15
_diffrn_reflns_limit_h_min -18
_diffrn_reflns_limit_k_max 13
_diffrn_reflns_limit_k_min -10
_diffrn_reflns_limit_l_max 29
_diffrn_reflns_limit_l_min -29
_diffrn_reflns_number 20156
_diffrn_reflns_theta_full 25.10
_diffrn_reflns_theta_max 25.10
_diffrn_reflns_theta_min 1.64
_exptl_absorpt_coefficient_mu 15.290
_exptl_absorpt_correction_T_max 0.1499
_exptl_absorpt_correction_T_min 0.0914
_exptl_absorpt_correction_type multi-scan
_exptl_absorpt_process_details sadabs
_exptl_crystal_colour yellow
_exptl_crystal_density_diffrn 2.637
_exptl_crystal_density_method 'not measured'
_exptl_crystal_description block
_exptl_crystal_F_000 3200
_exptl_crystal_size_max 0.30
_exptl_crystal_size_mid 0.24
_exptl_crystal_size_min 0.20
_refine_diff_density_max 4.778
_refine_diff_density_min -2.860
_refine_diff_density_rms 0.452
_refine_ls_extinction_method none
_refine_ls_goodness_of_fit_ref 1.068
_refine_ls_hydrogen_treatment constr
_refine_ls_matrix_type full
_refine_ls_number_parameters 327
_refine_ls_number_reflns 3932
_refine_ls_number_restraints 0
_refine_ls_restrained_S_all 1.068
_refine_ls_R_factor_all 0.0663
_refine_ls_R_factor_gt 0.0573
_refine_ls_shift/su_max 0.001
_refine_ls_shift/su_mean 0.000
_refine_ls_structure_factor_coef Fsqd
_refine_ls_weighting_details 'calc w=1/[\s^2^(Fo^2^)+(0.1200P)^2^+0.0000P] where P=(Fo^2^+2Fc^2^)/3'
_refine_ls_weighting_scheme calc
_refine_ls_wR_factor_gt 0.1584
_refine_ls_wR_factor_ref 0.1751
_reflns_number_gt 3326
_reflns_number_total 3932
_reflns_threshold_expression >2sigma(I)
_cod_data_source_file c3dt51203g.txt
_cod_data_source_block 1
_cod_original_sg_symbol_H-M Pbca
_cod_database_code 7023341

loop_
_symmetry_equiv_pos_as_xyz
'x, y, z'
'-x+1/2, -y, z+1/2'
'x+1/2, -y+1/2, -z'
'-x, y+1/2, -z+1/2'
'-x, -y, -z'
'x-1/2, y, -z-1/2'
'-x-1/2, y-1/2, z'
'x, -y-1/2, z-1/2'

loop_
_atom_site_label
_atom_site_type_symbol
_atom_site_fract_x
_atom_site_fract_y
_atom_site_fract_z
_atom_site_U_iso_or_equiv
_atom_site_adp_type
_atom_site_occupancy
_atom_site_symmetry_multiplicity
_atom_site_calc_flag
_atom_site_refinement_flags
Pb1 Pb 0.54684(3) 0.66132(3) 0.111942(18) 0.0278(2) Uani 1 1 d .
Pb2 Pb 0.27322(3) 0.40898(3) 0.150635(18) 0.0272(2) Uani 1 1 d .
C1 C 0.6345(8) 0.7790(10) 0.0005(5) 0.030(3) Uani 1 1 d .
C2 C 0.6619(7) 0.7603(9) -0.0506(5) 0.028(3) Uani 1 1 d .
C3 C 0.6402(8) 0.5964(8) -0.0119(4) 0.022(2) Uani 1 1 d .
C4 C 0.6259(8) 0.4723(9) 0.0026(5) 0.028(3) Uani 1 1 d .
C5 C 0.6302(8) 0.3827(10) -0.0344(5) 0.031(3) Uani 1 1 d .
H5 H 0.6436 0.3980 -0.0701 0.037 Uiso 1 1 calc R
C6 C 0.6140(9) 0.2697(10) -0.0173(6) 0.038(3) Uani 1 1 d .
H6 H 0.6195 0.2073 -0.0409 0.046 Uiso 1 1 calc R
C7 C 0.5907(10) 0.2520(10) 0.0331(6) 0.045(4) Uani 1 1 d .
H7 H 0.5789 0.1771 0.0455 0.054 Uiso 1 1 calc R
C8 C 0.5841(12) 0.3458(9) 0.0670(6) 0.050(4) Uani 1 1 d .
H8 H 0.5659 0.3318 0.1021 0.060 Uiso 1 1 calc R
C9 C 0.6161(11) 0.8849(10) 0.0305(6) 0.045(4) Uani 1 1 d .
C10 C 0.6861(8) 0.8391(8) -0.0933(6) 0.032(3) Uani 1 1 d .
C11 C 0.4468(7) 0.3842(10) 0.2333(5) 0.025(2) Uani 1 1 d .
C12 C 0.4897(8) 0.3493(9) 0.2787(5) 0.025(2) Uani 1 1 d .
C13 C 0.3648(7) 0.2744(9) 0.2799(4) 0.022(2) Uani 1 1 d .
C14 C 0.2922(7) 0.2050(9) 0.2990(5) 0.026(3) Uani 1 1 d .
C15 C 0.2164(9) 0.1884(12) 0.2706(6) 0.043(3) Uani 1 1 d .
H15 H 0.2112 0.2177 0.2358 0.052 Uiso 1 1 calc R
C16 C 0.1480(10) 0.1284(13) 0.2937(7) 0.053(4) Uani 1 1 d .
H16 H 0.0953 0.1215 0.2760 0.063 Uiso 1 1 calc R
C17 C 0.1610(10) 0.0792(12) 0.3439(6) 0.049(4) Uani 1 1 d .
H17 H 0.1172 0.0372 0.3606 0.059 Uiso 1 1 calc R
C18 C 0.2394(9) 0.0929(9) 0.3689(6) 0.038(3) Uani 1 1 d .
H18 H 0.2475 0.0568 0.4021 0.046 Uiso 1 1 calc R
C19 C 0.5762(8) 0.3711(10) 0.3002(6) 0.035(3) Uani 1 1 d .
C20 C 0.4729(7) 0.4626(10) 0.1890(5) 0.028(3) Uani 1 1 d .
N1 N 0.6237(8) 0.6771(8) 0.0255(5) 0.034(3) Uani 1 1 d .
N2 N 0.6653(6) 0.6395(7) -0.0587(4) 0.026(2) Uani 1 1 d .
N3 N 0.6018(8) 0.4550(8) 0.0534(4) 0.041(3) Uani 1 1 d .
N4 N 0.3669(6) 0.3365(7) 0.2333(4) 0.025(2) Uani 1 1 d .
N5 N 0.4367(6) 0.2799(9) 0.3088(4) 0.030(2) Uani 1 1 d .
N6 N 0.3050(7) 0.1555(7) 0.3484(4) 0.030(2) Uani 1 1 d .
O1 O 0.5848(8) 0.8785(8) 0.0756(4) 0.054(3) Uani 1 1 d .
O2 O 0.6312(8) 0.9847(8) 0.0079(5) 0.064(3) Uani 1 1 d .
H2 H 0.5853 1.0159 -0.0001 0.096 Uiso 1 1 calc R
O3 O 0.6796(7) 0.9471(7) -0.0851(4) 0.048(3) Uani 1 1 d .
O4 O 0.7162(6) 0.7999(7) -0.1370(4) 0.041(2) Uani 1 1 d .
O5 O 0.4232(6) 0.4849(9) 0.1520(4) 0.046(3) Uani 1 1 d .
O6 O 0.5481(6) 0.5029(9) 0.1898(4) 0.046(3) Uani 1 1 d .
O7 O 0.6255(6) 0.4411(9) 0.2731(4) 0.048(3) Uani 1 1 d .
H7A H 0.6026 0.4568 0.2443 0.072 Uiso 1 1 calc R
O8 O 0.6019(6) 0.3240(9) 0.3412(4) 0.046(3) Uani 1 1 d .

loop_
_atom_site_aniso_label
_atom_site_aniso_U_11
_atom_site_aniso_U_22
_atom_site_aniso_U_33
_atom_site_aniso_U_23
_atom_site_aniso_U_13
_atom_site_aniso_U_12
Pb1 0.0315(4) 0.0248(3) 0.0270(4) -0.00082(15) 0.00012(18) -0.00702(16)
Pb2 0.0244(4) 0.0268(3) 0.0303(4) 0.00315(15) 0.00094(18) -0.00091(16)
C1 0.036(7) 0.023(6) 0.030(7) -0.002(5) 0.004(6) -0.012(5)
C2 0.022(6) 0.022(5) 0.040(7) -0.005(5) 0.004(5) -0.004(4)
C3 0.030(7) 0.015(5) 0.020(6) 0.006(4) 0.007(5) -0.001(4)
C4 0.033(7) 0.017(5) 0.035(7) 0.003(4) -0.002(5) -0.001(4)
C5 0.039(8) 0.024(5) 0.030(7) 0.001(5) -0.007(6) 0.001(5)
C6 0.044(8) 0.019(5) 0.050(9) -0.010(5) -0.002(7) 0.000(5)
C7 0.062(10) 0.011(5) 0.062(10) 0.006(5) -0.001(8) -0.001(6)
C8 0.090(12) 0.024(6) 0.035(8) 0.009(5) 0.023(8) -0.007(7)
C9 0.069(10) 0.018(6) 0.047(9) -0.010(5) 0.017(8) -0.003(6)
C10 0.033(7) 0.018(6) 0.044(8) 0.002(5) 0.003(6) -0.006(5)
C11 0.022(6) 0.025(5) 0.026(6) -0.003(5) 0.002(5) -0.003(4)
C12 0.023(6) 0.030(6) 0.021(6) 0.004(4) 0.006(5) 0.002(5)
C13 0.018(6) 0.026(5) 0.021(6) 0.005(4) 0.001(5) -0.003(4)
C14 0.024(6) 0.018(5) 0.036(7) 0.012(5) 0.004(5) -0.003(4)
C15 0.033(8) 0.043(7) 0.054(10) 0.017(6) -0.006(7) -0.015(6)
C16 0.040(9) 0.042(7) 0.076(12) 0.014(8) -0.010(8) -0.015(7)
C17 0.030(9) 0.049(8) 0.068(11) 0.021(7) -0.001(7) -0.019(6)
C18 0.044(9) 0.033(7) 0.038(8) 0.019(5) 0.016(7) -0.001(6)
C19 0.022(7) 0.026(6) 0.057(9) -0.002(6) -0.003(6) 0.000(5)
C20 0.020(6) 0.032(6) 0.031(7) 0.010(5) 0.004(5) -0.006(5)
N1 0.052(7) 0.016(4) 0.035(6) -0.002(4) 0.002(5) -0.005(4)
N2 0.032(6) 0.010(4) 0.037(6) -0.001(4) 0.001(4) -0.002(4)
N3 0.077(9) 0.020(5) 0.026(6) 0.002(4) 0.014(6) -0.003(5)
N4 0.020(5) 0.029(5) 0.025(6) 0.005(3) 0.001(4) -0.007(4)
N5 0.026(5) 0.032(5) 0.032(6) 0.012(4) 0.000(4) -0.008(4)
N6 0.027(6) 0.021(5) 0.043(7) 0.006(4) 0.002(5) -0.001(4)
O1 0.100(9) 0.020(4) 0.042(6) -0.006(4) 0.018(6) -0.014(5)
O2 0.101(10) 0.022(5) 0.069(8) 0.005(4) 0.029(7) -0.006(5)
O3 0.061(7) 0.022(4) 0.060(7) 0.009(4) 0.016(5) -0.003(4)
O4 0.065(7) 0.026(4) 0.032(5) 0.001(4) 0.021(5) -0.008(4)
O5 0.033(6) 0.058(6) 0.047(7) 0.026(5) -0.007(5) -0.019(5)
O6 0.036(6) 0.049(6) 0.052(7) 0.019(5) -0.006(4) -0.018(4)
O7 0.033(6) 0.062(6) 0.049(7) 0.018(5) -0.012(5) -0.013(5)
O8 0.030(6) 0.061(6) 0.049(6) 0.018(5) -0.013(4) -0.007(5)

loop_
_atom_type_symbol
_atom_type_description
_atom_type_scat_dispersion_real
_atom_type_scat_dispersion_imag
_atom_type_scat_source
C C 0.0033 0.0016 'International Tables Vol C Tables 4.2.6.8 and 6.1.1.4'
H H 0.0000 0.0000 'International Tables Vol C Tables 4.2.6.8 and 6.1.1.4'
N N 0.0061 0.0033 'International Tables Vol C Tables 4.2.6.8 and 6.1.1.4'
O O 0.0106 0.0060 'International Tables Vol C Tables 4.2.6.8 and 6.1.1.4'
Pb Pb -3.3944 10.1111 'International Tables Vol C Tables 4.2.6.8 and 6.1.1.4'

loop_
_geom_angle_atom_site_label_1
_geom_angle_atom_site_label_2
_geom_angle_atom_site_label_3
_geom_angle
_geom_angle_site_symmetry_1
_geom_angle_site_symmetry_3
N5 Pb1 N1 128.4(3) 4_655 .
N5 Pb1 N6 66.1(3) 4_655 4_655
N1 Pb1 N6 84.3(4) . 4_655
N5 Pb1 O6 77.7(3) 4_655 .
N1 Pb1 O6 133.1(3) . .
N6 Pb1 O6 71.8(3) 4_655 .
N5 Pb1 O1 74.4(3) 4_655 .
N1 Pb1 O1 62.4(3) . .
N6 Pb1 O1 87.5(3) 4_655 .
O6 Pb1 O1 150.3(3) . .
O4 Pb2 O5 106.5(3) 5_665 .
O4 Pb2 N2 68.4(3) 5_665 5_665
O5 Pb2 N2 74.7(3) . 5_665
O4 Pb2 N4 76.2(3) 5_665 .
O5 Pb2 N4 65.6(3) . .
N2 Pb2 N4 115.1(3) 5_665 .
O4 Pb2 O3 123.3(3) 5_665 3_465
O5 Pb2 O3 107.1(3) . 3_465
N2 Pb2 O3 78.1(3) 5_665 3_465
N4 Pb2 O3 160.4(3) . 3_465
N1 C1 C2 109.7(11) . .
N1 C1 C9 117.8(11) . .
C2 C1 C9 132.4(11) . .
C1 C2 N2 107.7(10) . .
C1 C2 C10 132.2(10) . .
N2 C2 C10 120.1(11) . .
N2 C3 N1 114.2(9) . .
N2 C3 C4 128.1(10) . .
N1 C3 C4 117.6(10) . .
N3 C4 C5 122.3(10) . .
N3 C4 C3 114.6(10) . .
C5 C4 C3 122.8(11) . .
C4 C5 C6 118.8(12) . .
C4 C5 H5 120.6 . .
C6 C5 H5 120.6 . .
C7 C6 C5 118.9(11) . .
C7 C6 H6 120.5 . .
C5 C6 H6 120.5 . .
C6 C7 C8 119.0(11) . .
C6 C7 H7 120.5 . .
C8 C7 H7 120.5 . .
N3 C8 C7 124.7(13) . .
N3 C8 H8 117.7 . .
C7 C8 H8 117.7 . .
O1 C9 O2 121.4(12) . .
O1 C9 C1 119.9(12) . .
O2 C9 C1 118.6(13) . .
O3 C10 O4 121.2(11) . .
O3 C10 C2 118.3(12) . .
O4 C10 C2 120.4(9) . .
N4 C11 C12 109.0(10) . .
N4 C11 C20 119.8(10) . .
C12 C11 C20 131.2(11) . .
N5 C12 C11 109.2(10) . .
N5 C12 C19 116.8(11) . .
C11 C12 C19 134.0(11) . .
N5 C13 N4 114.6(9) . .
N5 C13 C14 119.9(10) . .
N4 C13 C14 125.5(10) . .
N6 C14 C15 121.7(11) . .
N6 C14 C13 114.0(10) . .
C15 C14 C13 124.3(10) . .
C14 C15 C16 120.4(13) . .
C14 C15 H15 119.8 . .
C16 C15 H15 119.8 . .
C17 C16 C15 117.6(14) . .
C17 C16 H16 121.2 . .
C15 C16 H16 121.2 . .
C18 C17 C16 119.4(13) . .
C18 C17 H17 120.3 . .
C16 C17 H17 120.3 . .
N6 C18 C17 124.0(13) . .
N6 C18 H18 118.0 . .
C17 C18 H18 118.0 . .
O8 C19 O7 121.0(12) . .
O8 C19 C12 121.8(12) . .
O7 C19 C12 117.2(12) . .
O5 C20 O6 121.3(11) . .
O5 C20 C11 120.9(10) . .
O6 C20 C11 117.8(11) . .
C1 N1 C3 104.9(10) . .
C1 N1 Pb1 122.1(8) . .
C3 N1 Pb1 130.5(7) . .
C3 N2 C2 103.3(9) . .
C3 N2 Pb2 145.2(7) . 5_665
C2 N2 Pb2 111.2(7) . 5_665
C8 N3 C4 116.1(11) . .
C11 N4 C13 103.5(10) . .
C11 N4 Pb2 112.0(7) . .
C13 N4 Pb2 144.3(7) . .
C13 N5 C12 103.7(9) . .
C13 N5 Pb1 120.4(7) . 4_645
C12 N5 Pb1 135.4(8) . 4_645
C18 N6 C14 116.8(11) . .
C18 N6 Pb1 124.1(9) . 4_645
C14 N6 Pb1 118.4(8) . 4_645
C9 O1 Pb1 116.5(8) . .
C9 O2 H2 109.5 . .
C10 O3 Pb2 117.0(8) . 3_565
C10 O4 Pb2 119.8(7) . 5_665
C20 O5 Pb2 121.7(7) . .
C20 O6 Pb1 103.4(7) . .
C19 O7 H7A 109.5 . .

loop_
_geom_bond_atom_site_label_1
_geom_bond_atom_site_label_2
_geom_bond_distance
_geom_bond_site_symmetry_2
Pb1 N5 2.407(9) 4_655
Pb1 N1 2.464(11) .
Pb1 N6 2.501(11) 4_655
Pb1 O6 2.654(9) .
Pb1 O1 2.712(9) .
Pb2 O4 2.423(8) 5_665
Pb2 O5 2.483(9) .
Pb2 N2 2.537(10) 5_665
Pb2 N4 2.650(10) .
Pb2 O3 2.735(9) 3_465
C1 N1 1.334(15) .
C1 C2 1.354(16) .
C1 C9 1.453(17) .
C2 N2 1.400(13) .
C2 C10 1.445(17) .
C3 N2 1.321(14) .
C3 N1 1.337(14) .
C3 C4 1.485(14) .
C4 N3 1.331(16) .
C4 C5 1.379(17) .
C5 C6 1.386(17) .
C5 H5 0.9300 .
C6 C7 1.32(2) .
C6 H6 0.9300 .
C7 C8 1.368(19) .
C7 H7 0.9300 .
C8 N3 1.325(15) .
C8 H8 0.9300 .
C9 O1 1.224(17) .
C9 O2 1.296(16) .
C10 O3 1.258(13) .
C10 O4 1.265(16) .
C11 N4 1.354(15) .
C11 C12 1.370(16) .
C11 C20 1.478(16) .
C12 N5 1.367(14) .
C12 C19 1.465(18) .
C13 N5 1.327(14) .
C13 N4 1.360(14) .
C13 C14 1.458(15) .
C14 N6 1.368(15) .
C14 C15 1.385(18) .
C15 C16 1.39(2) .
C15 H15 0.9300 .
C16 C17 1.39(2) .
C16 H16 0.9300 .
C17 C18 1.37(2) .
C17 H17 0.9300 .
C18 N6 1.344(16) .
C18 H18 0.9300 .
C19 O8 1.221(16) .
C19 O7 1.297(16) .
C20 O5 1.227(15) .
C20 O6 1.256(14) .
N2 Pb2 2.537(10) 5_665
N5 Pb1 2.407(9) 4_645
N6 Pb1 2.501(11) 4_645
O2 H2 0.8200 .
O3 Pb2 2.735(9) 3_565
O4 Pb2 2.423(8) 5_665
O7 H7A 0.8200 .

loop_
_geom_torsion_atom_site_label_1
_geom_torsion_atom_site_label_2
_geom_torsion_atom_site_label_3
_geom_torsion_atom_site_label_4
_geom_torsion
_geom_torsion_site_symmetry_1
_geom_torsion_site_symmetry_4
N1 C1 C2 N2 2.2(15) . .
C9 C1 C2 N2 -177.6(14) . .
N1 C1 C2 C10 -177.3(13) . .
C9 C1 C2 C10 3(3) . .
N2 C3 C4 N3 179.0(12) . .
N1 C3 C4 N3 -3.3(17) . .
N2 C3 C4 C5 -6(2) . .
N1 C3 C4 C5 171.5(12) . .
N3 C4 C5 C6 -4(2) . .
C3 C4 C5 C6 -178.6(12) . .
C4 C5 C6 C7 3(2) . .
C5 C6 C7 C8 -1(2) . .
C6 C7 C8 N3 -2(3) . .
N1 C1 C9 O1 -6(2) . .
C2 C1 C9 O1 173.9(15) . .
N1 C1 C9 O2 176.0(15) . .
C2 C1 C9 O2 -4(3) . .
C1 C2 C10 O3 -3(2) . .
N2 C2 C10 O3 177.9(12) . .
C1 C2 C10 O4 174.6(13) . .
N2 C2 C10 O4 -4.9(19) . .
N4 C11 C12 N5 -0.9(13) . .
C20 C11 C12 N5 177.3(12) . .
N4 C11 C12 C19 179.4(12) . .
C20 C11 C12 C19 -2(2) . .
N5 C13 C14 N6 3.4(15) . .
N4 C13 C14 N6 -177.1(10) . .
N5 C13 C14 C15 -176.2(12) . .
N4 C13 C14 C15 3.3(19) . .
N6 C14 C15 C16 5(2) . .
C13 C14 C15 C16 -175.0(13) . .
C14 C15 C16 C17 -5(2) . .
C15 C16 C17 C18 1(2) . .
C16 C17 C18 N6 2(2) . .
N5 C12 C19 O8 4.5(18) . .
C11 C12 C19 O8 -175.9(13) . .
N5 C12 C19 O7 -177.0(11) . .
C11 C12 C19 O7 3(2) . .
N4 C11 C20 O5 -0.3(18) . .
C12 C11 C20 O5 -178.3(13) . .
N4 C11 C20 O6 -178.4(11) . .
C12 C11 C20 O6 4(2) . .
C2 C1 N1 C3 -3.3(15) . .
C9 C1 N1 C3 176.6(13) . .
C2 C1 N1 Pb1 -167.1(8) . .
C9 C1 N1 Pb1 12.7(17) . .
N2 C3 N1 C1 3.3(15) . .
C4 C3 N1 C1 -174.7(11) . .
N2 C3 N1 Pb1 165.2(8) . .
C4 C3 N1 Pb1 -12.8(17) . .
N5 Pb1 N1 C1 -46.5(12) 4_655 .
N6 Pb1 N1 C1 -99.8(10) 4_655 .
O6 Pb1 N1 C1 -158.3(9) . .
O1 Pb1 N1 C1 -9.7(9) . .
N5 Pb1 N1 C3 154.2(10) 4_655 .
N6 Pb1 N1 C3 100.9(11) 4_655 .
O6 Pb1 N1 C3 42.4(13) . .
O1 Pb1 N1 C3 -169.0(13) . .
N1 C3 N2 C2 -1.9(14) . .
C4 C3 N2 C2 175.9(12) . .
N1 C3 N2 Pb2 170.5(10) . 5_665
C4 C3 N2 Pb2 -12(2) . 5_665
C1 C2 N2 C3 -0.3(13) . .
C10 C2 N2 C3 179.3(11) . .
C1 C2 N2 Pb2 -175.6(8) . 5_665
C10 C2 N2 Pb2 4.0(14) . 5_665
C7 C8 N3 C4 1(3) . .
C5 C4 N3 C8 2(2) . .
C3 C4 N3 C8 176.6(13) . .
C12 C11 N4 C13 0.5(12) . .
C20 C11 N4 C13 -177.9(10) . .
C12 C11 N4 Pb2 176.1(7) . .
C20 C11 N4 Pb2 -2.3(13) . .
N5 C13 N4 C11 0.1(13) . .
C14 C13 N4 C11 -179.5(10) . .
N5 C13 N4 Pb2 -172.9(9) . .
C14 C13 N4 Pb2 7.5(19) . .
O4 Pb2 N4 C11 118.2(8) 5_665 .
O5 Pb2 N4 C11 2.6(7) . .
N2 Pb2 N4 C11 60.4(8) 5_665 .
O3 Pb2 N4 C11 -69.2(13) 3_465 .
O4 Pb2 N4 C13 -69.1(12) 5_665 .
O5 Pb2 N4 C13 175.2(13) . .
N2 Pb2 N4 C13 -126.9(12) 5_665 .
O3 Pb2 N4 C13 103.5(14) 3_465 .
N4 C13 N5 C12 -0.6(13) . .
C14 C13 N5 C12 179.0(10) . .
N4 C13 N5 Pb1 -173.7(7) . 4_645
C14 C13 N5 Pb1 6.0(14) . 4_645
C11 C12 N5 C13 0.9(13) . .
C19 C12 N5 C13 -179.4(10) . .
C11 C12 N5 Pb1 172.3(9) . 4_645
C19 C12 N5 Pb1 -7.9(17) . 4_645
C17 C18 N6 C14 -1.7(19) . .
C17 C18 N6 Pb1 -172.3(11) . 4_645
C15 C14 N6 C18 -2.1(17) . .
C13 C14 N6 C18 178.2(10) . .
C15 C14 N6 Pb1 169.0(10) . 4_645
C13 C14 N6 Pb1 -10.6(12) . 4_645
O2 C9 O1 Pb1 175.3(13) . .
C1 C9 O1 Pb1 -3(2) . .
N5 Pb1 O1 C9 157.0(13) 4_655 .
N1 Pb1 O1 C9 6.2(12) . .
N6 Pb1 O1 C9 91.1(12) 4_655 .
O6 Pb1 O1 C9 136.0(11) . .
O4 C10 O3 Pb2 -17.0(17) . 3_565
C2 C10 O3 Pb2 160.2(9) . 3_565
O3 C10 O4 Pb2 -179.9(10) . 5_665
C2 C10 O4 Pb2 3.0(17) . 5_665
O6 C20 O5 Pb2 -178.7(9) . .
C11 C20 O5 Pb2 3.2(16) . .
O4 Pb2 O5 C20 -69.0(11) 5_665 .
N2 Pb2 O5 C20 -130.4(11) 5_665 .
N4 Pb2 O5 C20 -3.1(10) . .
O3 Pb2 O5 C20 157.4(10) 3_465 .
O5 C20 O6 Pb1 11.2(15) . .
C11 C20 O6 Pb1 -170.6(9) . .
N5 Pb1 O6 C20 112.9(9) 4_655 .
N1 Pb1 O6 C20 -115.2(9) . .
N6 Pb1 O6 C20 -178.5(9) 4_655 .
O1 Pb1 O6 C20 133.6(9) . .
